data_4303235
loop_
_publ_author_name
'Longsheng Wang'
'Li Zhu'
'Panchao Yin'
'Weiwei Fu'
'Jiake Chen'
'Jian Hao'
'Fengping Xiao'
'Chunlin Lv'
'Jin Zhang'
'Lu Shi'
'Qiang Li'
'Yongge Wei'

_publ_contact_author_address
;
Department of Chemistry
Tsinghua University
Beijing 100084
P. R. China
;
_publ_contact_author_email yonggewei@mail.tsinghua.edu.cn
_publ_contact_author_name 'Dr Yongge Wei'
_publ_section_title
;
From 0D dimer to 2D Network-Supramolecular Assembly of Organic
Derivatized Polyoxometalates with Remote Hydroxyl via Hydrogen Bonding
;
_journal_name_full 'Inorganic Chemistry'
_journal_page_first 9222
_journal_page_last 9235
_journal_paper_doi 10.1021/ic900985w
_journal_volume 48
_journal_year 2009
_chemical_formula_sum 'C46 H88 Mo6 N4 O20'
_chemical_formula_weight 1592.84
_chemical_name_systematic
; 
 ? 
;
_space_group_IT_number 2
_symmetry_cell_setting triclinic
_symmetry_space_group_name_Hall '-P 1'
_symmetry_space_group_name_H-M 'P -1'
_atom_sites_solution_hydrogens geom
_atom_sites_solution_primary direct
_atom_sites_solution_secondary difmap
_audit_creation_method SHELXL-97
_cell_angle_alpha 85.65(3)
_cell_angle_beta 75.21(3)
_cell_angle_gamma 72.69(3)
_cell_formula_units_Z 2
_cell_length_a 12.846(3)
_cell_length_b 12.969(3)
_cell_length_c 21.060(4)
_cell_measurement_reflns_used 330
_cell_measurement_temperature 293(2)
_cell_measurement_theta_max 48.56
_cell_measurement_theta_min 3.97
_cell_volume 3238.7(14)
_computing_cell_refinement 'Rigaku RAPID AUTO Ver2.30'
_computing_data_collection 'Rigaku RAPID AUTO Ver2.30'
_computing_data_reduction 'Rigaku RAPID AUTO Ver2.30'
_computing_molecular_graphics 'Bruker SHELXTL'
_computing_publication_material 'Bruker SHELXTL'
_computing_structure_refinement 'SHELXL-97 (Sheldrick, 1997)'
_computing_structure_solution 'SHELXS-97 (Sheldrick, 1990)'
_diffrn_ambient_temperature 293(2)
_diffrn_measured_fraction_theta_full 0.932
_diffrn_measured_fraction_theta_max 0.932
_diffrn_measurement_device_type 'Rigaku RAXIS-RAPID'
_diffrn_measurement_method '\w scans'
_diffrn_radiation_monochromator graphite
_diffrn_radiation_source 'fine-focus sealed tube'
_diffrn_radiation_type MoK\a
_diffrn_radiation_wavelength 0.71073
_diffrn_reflns_av_R_equivalents 0.0432
_diffrn_reflns_av_sigmaI/netI 0.0414
_diffrn_reflns_limit_h_max 15
_diffrn_reflns_limit_h_min -15
_diffrn_reflns_limit_k_max 15
_diffrn_reflns_limit_k_min -13
_diffrn_reflns_limit_l_max 25
_diffrn_reflns_limit_l_min -25
_diffrn_reflns_number 19665
_diffrn_reflns_theta_full 25.00
_diffrn_reflns_theta_max 25.00
_diffrn_reflns_theta_min 3.00
_exptl_absorpt_coefficient_mu 1.193
_exptl_absorpt_correction_T_max 0.8900
_exptl_absorpt_correction_T_min 0.7161
_exptl_absorpt_correction_type multi-scan
_exptl_crystal_colour black
_exptl_crystal_density_diffrn 1.633
_exptl_crystal_density_method 'not measured'
_exptl_crystal_description block
_exptl_crystal_F_000 1608
_exptl_crystal_size_max 0.30
_exptl_crystal_size_mid 0.30
_exptl_crystal_size_min 0.10
_refine_diff_density_max 0.920
_refine_diff_density_min -1.419
_refine_diff_density_rms 0.097
_refine_ls_extinction_method none
_refine_ls_goodness_of_fit_ref 1.039
_refine_ls_hydrogen_treatment mixed
_refine_ls_matrix_type full
_refine_ls_number_parameters 684
_refine_ls_number_reflns 10630
_refine_ls_number_restraints 28
_refine_ls_restrained_S_all 1.042
_refine_ls_R_factor_all 0.0837
_refine_ls_R_factor_gt 0.0575
_refine_ls_shift/su_max 0.190
_refine_ls_shift/su_mean 0.006
_refine_ls_structure_factor_coef Fsqd
_refine_ls_weighting_details 'calc w=1/[\s^2^(Fo^2^)+(0.0978P)^2^+2.4572P] where P=(Fo^2^+2Fc^2^)/3'
_refine_ls_weighting_scheme calc
_refine_ls_wR_factor_gt 0.1573
_refine_ls_wR_factor_ref 0.1738
_reflns_number_gt 7302
_reflns_number_total 10630
_reflns_threshold_expression >2sigma(I)
_cod_data_source_file ic900985w_si_001_3.cif
_cod_data_source_block Cres2
_cod_original_cell_volume 3238.5(11)
_cod_database_code 4303235

loop_
_symmetry_equiv_pos_as_xyz
'x, y, z'
'-x, -y, -z'

loop_
_atom_site_label
_atom_site_type_symbol
_atom_site_fract_x
_atom_site_fract_y
_atom_site_fract_z
_atom_site_U_iso_or_equiv
_atom_site_adp_type
_atom_site_occupancy
_atom_site_symmetry_multiplicity
_atom_site_calc_flag
_atom_site_refinement_flags
_atom_site_disorder_assembly
_atom_site_disorder_group
Mo1 Mo 0.80741(5) 0.39900(5) 0.75242(3) 0.06813(19) Uani 1 1 d . . .
Mo2 Mo 0.59648(5) 0.60150(5) 0.80836(3) 0.06775(19) Uani 1 1 d . . .
Mo3 Mo 0.55436(5) 0.40325(5) 0.74023(3) 0.06609(19) Uani 1 1 d . . .
Mo4 Mo 0.78948(5) 0.63092(5) 0.67916(3) 0.0718(2) Uani 1 1 d . . .
Mo5 Mo 0.75263(5) 0.42779(5) 0.60837(3) 0.0708(2) Uani 1 1 d . . .
Mo6 Mo 0.53595(5) 0.63906(5) 0.66452(3) 0.06414(18) Uani 1 1 d . . .
O1 O 1.1665(7) -0.0417(7) 0.8962(4) 0.165(3) Uani 1 1 d . . .
H1A H 1.1955 -0.0925 0.8704 0.247 Uiso 1 1 calc R . .
O2 O 0.2790(5) 0.8089(4) 1.1315(2) 0.0887(15) Uani 1 1 d . . .
H2A H 0.2952 0.7629 1.1592 0.133 Uiso 1 1 calc R . .
O3 O 0.4721(4) 0.3184(4) 0.7586(3) 0.0833(14) Uani 1 1 d . . .
O4 O 0.8692(4) 0.7171(4) 0.6569(3) 0.0944(16) Uani 1 1 d . . .
O5 O 0.8082(5) 0.3677(4) 0.5340(2) 0.0921(16) Uani 1 1 d . . .
O6 O 0.4356(4) 0.7262(4) 0.6326(2) 0.0762(13) Uani 1 1 d . . .
O7 O 0.7181(4) 0.4865(4) 0.8283(2) 0.0718(12) Uani 1 1 d . . .
O8 O 0.6882(4) 0.3231(3) 0.7685(2) 0.0655(11) Uani 1 1 d . . .
O9 O 0.8784(4) 0.5134(4) 0.7208(2) 0.0766(13) Uani 1 1 d . . .
O10 O 0.8482(4) 0.3505(4) 0.6616(2) 0.0729(12) Uani 1 1 d . . .
O11 O 0.5116(4) 0.4918(4) 0.8145(2) 0.0670(11) Uani 1 1 d . . .
O12 O 0.7020(4) 0.6795(4) 0.7669(2) 0.0724(12) Uani 1 1 d . . .
O13 O 0.6444(4) 0.3567(4) 0.6513(2) 0.0699(12) Uani 1 1 d . . .
O14 O 0.8282(4) 0.5402(4) 0.6048(2) 0.0763(13) Uani 1 1 d . . .
O15 O 0.4954(4) 0.6842(4) 0.7542(2) 0.0666(11) Uani 1 1 d . . .
O16 O 0.4700(4) 0.5215(4) 0.6961(2) 0.0684(11) Uani 1 1 d . . .
O17 O 0.6530(4) 0.7075(3) 0.6508(2) 0.0703(12) Uani 1 1 d . . .
O18 O 0.6273(4) 0.5452(4) 0.5933(2) 0.0712(12) Uani 1 1 d . . .
O19 O 0.6734(3) 0.5161(3) 0.71206(19) 0.0591(10) Uani 1 1 d . . .
N1 N 0.9068(5) 0.3034(5) 0.7855(3) 0.0782(16) Uani 1 1 d . . .
N2 N 0.5333(5) 0.6649(5) 0.8842(3) 0.0767(16) Uani 1 1 d . . .
N3 N 0.2179(5) 0.4614(5) 0.6354(3) 0.0760(16) Uani 1 1 d . . .
N4 N 0.6263(9) -0.0037(6) 0.7778(4) 0.124(3) Uani 1 1 d . . .
C11 C 0.9746(6) 0.2191(6) 0.8137(4) 0.080(2) Uani 1 1 d . . .
C12 C 1.0472(7) 0.1329(7) 0.7742(4) 0.097(3) Uani 1 1 d . . .
H12A H 1.0510 0.1350 0.7295 0.116 Uiso 1 1 calc R . .
C13 C 1.1131(8) 0.0451(8) 0.7998(5) 0.117(3) Uani 1 1 d . . .
H13A H 1.1612 -0.0122 0.7729 0.141 Uiso 1 1 calc R . .
C14 C 1.1067(8) 0.0433(8) 0.8668(5) 0.110(3) Uani 1 1 d . . .
C15 C 1.0387(8) 0.1306(9) 0.9054(5) 0.119(3) Uani 1 1 d . . .
H15A H 1.0367 0.1295 0.9499 0.142 Uiso 1 1 calc R . .
C16 C 0.9734(7) 0.2198(7) 0.8793(4) 0.093(2) Uani 1 1 d . . .
C17 C 0.8993(8) 0.3167(9) 0.9221(5) 0.116(3) Uani 1 1 d . . .
H17A H 0.9072 0.3034 0.9663 0.174 Uiso 1 1 calc R . .
H17B H 0.8222 0.3280 0.9215 0.174 Uiso 1 1 calc R . .
H17C H 0.9218 0.3798 0.9054 0.174 Uiso 1 1 calc R . .
C21 C 0.4754(6) 0.7029(6) 0.9470(3) 0.0737(18) Uani 1 1 d . . .
C22 C 0.3779(6) 0.7897(6) 0.9550(4) 0.081(2) Uani 1 1 d . . .
H22A H 0.3563 0.8245 0.9182 0.097 Uiso 1 1 calc R . .
C23 C 0.3140(7) 0.8243(6) 1.0158(4) 0.081(2) Uani 1 1 d . . .
H23A H 0.2485 0.8815 1.0205 0.097 Uiso 1 1 calc R . .
C24 C 0.3469(6) 0.7739(6) 1.0707(3) 0.0702(18) Uani 1 1 d . . .
C25 C 0.4471(7) 0.6894(6) 1.0633(4) 0.079(2) Uani 1 1 d . . .
H25A H 0.4700 0.6570 1.1004 0.095 Uiso 1 1 calc R . .
C26 C 0.5117(6) 0.6540(6) 1.0022(3) 0.0725(18) Uani 1 1 d . . .
C27 C 0.6190(7) 0.5607(7) 0.9946(4) 0.100(3) Uani 1 1 d . . .
H27A H 0.6307 0.5371 1.0373 0.150 Uiso 1 1 calc R . .
H27B H 0.6816 0.5840 0.9696 0.150 Uiso 1 1 calc R . .
H27C H 0.6123 0.5020 0.9723 0.150 Uiso 1 1 calc R . .
C111 C 0.2366(6) 0.4390(7) 0.7038(4) 0.087(2) Uani 1 1 d . . .
H11D H 0.2781 0.3635 0.7061 0.104 Uiso 1 1 calc R . .
H11E H 0.2840 0.4813 0.7102 0.104 Uiso 1 1 calc R . .
C112 C 0.1337(8) 0.4622(11) 0.7599(5) 0.123(4) Uani 1 1 d . . .
H11F H 0.0907 0.5374 0.7587 0.148 Uiso 1 1 calc R . .
H11G H 0.0867 0.4180 0.7558 0.148 Uiso 1 1 calc R . .
C113 C 0.1668(13) 0.4387(10) 0.8229(5) 0.214(8) Uani 1 1 d D . .
H11H H 0.2409 0.3867 0.8140 0.256 Uiso 1 1 calc R . .
H11I H 0.1155 0.4029 0.8510 0.256 Uiso 1 1 calc R . .
C114 C 0.1709 0.5290 0.8620 0.219 Uani 1 1 d D . .
H11A H 0.2154 0.4998 0.8930 0.329 Uiso 1 1 calc R . .
H11B H 0.0959 0.5672 0.8851 0.329 Uiso 1 1 calc R . .
H11C H 0.2038 0.5777 0.8329 0.329 Uiso 1 1 calc R . .
C121 C 0.3319(5) 0.4474(6) 0.5874(4) 0.0752(19) Uani 1 1 d . . .
H12E H 0.3199 0.4713 0.5443 0.090 Uiso 1 1 calc R . .
H12F H 0.3686 0.4944 0.6009 0.090 Uiso 1 1 calc R . .
C122 C 0.4103(6) 0.3341(7) 0.5812(4) 0.088(2) Uani 1 1 d . . .
H12G H 0.3762 0.2859 0.5665 0.106 Uiso 1 1 calc R . .
H12H H 0.4248 0.3090 0.6235 0.106 Uiso 1 1 calc R . .
C123 C 0.5213(6) 0.3342(7) 0.5312(4) 0.087(2) Uani 1 1 d . . .
H12I H 0.5062 0.3563 0.4886 0.104 Uiso 1 1 calc R . .
H12J H 0.5521 0.3863 0.5448 0.104 Uiso 1 1 calc R . .
C124 C 0.6074(8) 0.2238(8) 0.5250(5) 0.114(3) Uani 1 1 d . . .
H12B H 0.6754 0.2274 0.4940 0.171 Uiso 1 1 calc R . .
H12C H 0.5782 0.1725 0.5102 0.171 Uiso 1 1 calc R . .
H12D H 0.6229 0.2018 0.5670 0.171 Uiso 1 1 calc R . .
C131 C 0.1581(6) 0.3817(7) 0.6216(4) 0.085(2) Uani 1 1 d . . .
H13E H 0.2021 0.3089 0.6291 0.102 Uiso 1 1 calc R . .
H13F H 0.0857 0.3951 0.6530 0.102 Uiso 1 1 calc R . .
C132 C 0.1393(8) 0.3869(8) 0.5532(5) 0.105(3) Uani 1 1 d . . .
H13G H 0.2087 0.3876 0.5214 0.126 Uiso 1 1 calc R . .
H13H H 0.0828 0.4539 0.5485 0.126 Uiso 1 1 calc R . .
C133 C 0.1019(8) 0.2929(10) 0.5379(6) 0.130(4) Uani 1 1 d . . .
H13I H 0.0513 0.2758 0.5772 0.156 Uiso 1 1 calc R . .
H13J H 0.0593 0.3162 0.5048 0.156 Uiso 1 1 calc R . .
C134 C 0.1872(16) 0.1988(13) 0.5158(9) 0.229(9) Uani 1 1 d . . .
H13B H 0.1549 0.1441 0.5087 0.343 Uiso 1 1 calc R . .
H13C H 0.2301 0.1743 0.5480 0.343 Uiso 1 1 calc R . .
H13D H 0.2355 0.2132 0.4753 0.343 Uiso 1 1 calc R . .
C141 C 0.1448(6) 0.5762(6) 0.6292(4) 0.082(2) Uani 1 1 d . . .
H14D H 0.1372 0.5870 0.5844 0.098 Uiso 1 1 calc R . .
H14E H 0.0704 0.5832 0.6574 0.098 Uiso 1 1 calc R . .
C142 C 0.1862(7) 0.6644(7) 0.6462(5) 0.096(3) Uani 1 1 d . . .
H14F H 0.1896 0.6569 0.6918 0.116 Uiso 1 1 calc R . .
H14G H 0.2620 0.6561 0.6196 0.116 Uiso 1 1 calc R . .
C143 C 0.1146(8) 0.7744(7) 0.6358(6) 0.126(4) Uani 1 1 d . . .
H14H H 0.1139 0.7818 0.5897 0.151 Uiso 1 1 calc R . .
H14I H 0.0383 0.7805 0.6607 0.151 Uiso 1 1 calc R . .
C144 C 0.1475(11) 0.8654(10) 0.6541(8) 0.171(6) Uani 1 1 d . . .
H14A H 0.0974 0.9322 0.6438 0.256 Uiso 1 1 calc R . .
H14B H 0.2230 0.8607 0.6300 0.256 Uiso 1 1 calc R . .
H14C H 0.1434 0.8625 0.7003 0.256 Uiso 1 1 calc R . .
C211 C 0.5465(10) 0.0668(8) 0.8340(5) 0.127(4) Uani 1 1 d . . .
H21D H 0.5027 0.1310 0.8156 0.152 Uiso 1 1 calc R . .
H21E H 0.5908 0.0901 0.8579 0.152 Uiso 1 1 calc R . .
C212 C 0.4643(14) 0.0165(11) 0.8833(8) 0.165(5) Uani 1 1 d . . .
H21F H 0.4138 -0.0003 0.8612 0.198 Uiso 1 1 calc R . .
H21G H 0.5063 -0.0505 0.9001 0.198 Uiso 1 1 calc R . .
C213 C 0.3960(16) 0.0927(14) 0.9404(8) 0.189(7) Uani 1 1 d . . .
H21H H 0.3529 0.0551 0.9735 0.227 Uiso 1 1 calc R . .
H21I H 0.4468 0.1140 0.9603 0.227 Uiso 1 1 calc R . .
C214 C 0.3189(14) 0.1900(14) 0.9194(9) 0.214(8) Uani 1 1 d . . .
H21A H 0.2779 0.2361 0.9566 0.321 Uiso 1 1 calc R . .
H21B H 0.2671 0.1695 0.9008 0.321 Uiso 1 1 calc R . .
H21C H 0.3613 0.2280 0.8871 0.321 Uiso 1 1 calc R . .
C221 C 0.5588(13) -0.0474(9) 0.7385(7) 0.155(5) Uani 1 1 d U . .
H22E H 0.6126 -0.0945 0.7039 0.186 Uiso 1 1 calc R . .
H22F H 0.5183 -0.0914 0.7681 0.186 Uiso 1 1 calc R . .
C222 C 0.4784(14) 0.0332(10) 0.7087(7) 0.168(5) Uani 1 1 d U . .
H22G H 0.5140 0.0849 0.6838 0.201 Uiso 1 1 calc R . .
H22H H 0.4149 0.0719 0.7426 0.201 Uiso 1 1 calc R . .
C223 C 0.4385(15) -0.0260(11) 0.6631(11) 0.228(7) Uani 1 1 d DU . .
H22I H 0.5026 -0.0650 0.6296 0.274 Uiso 1 1 calc R . .
H22J H 0.4036 -0.0780 0.6883 0.274 Uiso 1 1 calc R . .
C224 C 0.359(2) 0.0500(16) 0.6321(13) 0.339(14) Uani 1 1 d DU . .
H22B H 0.3269 0.0113 0.6087 0.508 Uiso 1 1 calc R . .
H22C H 0.3961 0.0945 0.6019 0.508 Uiso 1 1 calc R . .
H22D H 0.2997 0.0946 0.6650 0.508 Uiso 1 1 calc R . .
C231 C 0.6912(10) 0.0654(7) 0.7341(5) 0.115(3) Uani 1 1 d . . .
H23E H 0.7334 0.0888 0.7594 0.138 Uiso 1 1 calc R . .
H23F H 0.6376 0.1295 0.7224 0.138 Uiso 1 1 calc R . .
C232 C 0.7723(11) 0.0132(9) 0.6712(6) 0.137(4) Uani 1 1 d . . .
H23G H 0.8226 -0.0548 0.6811 0.164 Uiso 1 1 calc R . .
H23H H 0.7310 -0.0010 0.6418 0.164 Uiso 1 1 calc R . .
C233 C 0.8384(11) 0.0897(10) 0.6394(7) 0.144(4) Uani 1 1 d . . .
H23I H 0.7865 0.1613 0.6385 0.172 Uiso 1 1 calc R . .
H23J H 0.8882 0.0935 0.6663 0.172 Uiso 1 1 calc R . .
C234 C 0.9070(13) 0.0595(12) 0.5710(8) 0.183(6) Uani 1 1 d . . .
H23B H 0.9465 0.1119 0.5543 0.274 Uiso 1 1 calc R . .
H23C H 0.8585 0.0576 0.5435 0.274 Uiso 1 1 calc R . .
H23D H 0.9602 -0.0104 0.5714 0.274 Uiso 1 1 calc R . .
C241 C 0.7054(12) -0.1015(8) 0.8018(6) 0.152(5) Uani 1 1 d . . .
H24D H 0.6615 -0.1474 0.8262 0.182 Uiso 1 1 calc R . .
H24E H 0.7569 -0.1422 0.7639 0.182 Uiso 1 1 calc R . .
C242 C 0.7730(12) -0.0781(9) 0.8443(7) 0.152(5) Uani 1 1 d . . .
H24F H 0.7235 -0.0395 0.8835 0.183 Uiso 1 1 calc R . .
H24G H 0.8193 -0.0337 0.8207 0.183 Uiso 1 1 calc R . .
C243 C 0.8497(18) -0.1900(14) 0.8636(9) 0.230(10) Uani 1 1 d . . .
H24H H 0.8031 -0.2343 0.8869 0.275 Uiso 1 1 calc R . .
H24I H 0.8990 -0.2283 0.8243 0.275 Uiso 1 1 calc R . .
C244 C 0.914(2) -0.1701(17) 0.9041(13) 0.304(13) Uani 1 1 d . . .
H24A H 0.9596 -0.2375 0.9172 0.455 Uiso 1 1 calc R . .
H24B H 0.8651 -0.1307 0.9424 0.455 Uiso 1 1 calc R . .
H24C H 0.9622 -0.1284 0.8802 0.455 Uiso 1 1 calc R . .
O20 O 1.2705(8) -0.2192(10) 0.8136(6) 0.170(4) Uani 1 1 d D . .
H20A H 1.256(19) -0.272(11) 0.835(15) 0.5(2) Uiso 1 1 d D . .
H20B H 1.330(7) -0.238(11) 0.790(6) 0.17(6) Uiso 1 1 d D . .

loop_
_atom_site_aniso_label
_atom_site_aniso_U_11
_atom_site_aniso_U_22
_atom_site_aniso_U_33
_atom_site_aniso_U_23
_atom_site_aniso_U_13
_atom_site_aniso_U_12
Mo1 0.0563(3) 0.0662(4) 0.0822(4) 0.0025(3) -0.0340(3) -0.0043(3)
Mo2 0.0638(4) 0.0698(4) 0.0688(4) -0.0065(3) -0.0292(3) -0.0055(3)
Mo3 0.0613(4) 0.0626(4) 0.0817(4) 0.0076(3) -0.0325(3) -0.0178(3)
Mo4 0.0581(4) 0.0650(4) 0.0975(5) 0.0005(3) -0.0283(3) -0.0177(3)
Mo5 0.0729(4) 0.0667(4) 0.0697(4) -0.0045(3) -0.0245(3) -0.0087(3)
Mo6 0.0600(3) 0.0608(4) 0.0753(4) 0.0052(3) -0.0344(3) -0.0091(3)
O1 0.168(7) 0.139(6) 0.156(7) 0.013(5) -0.097(6) 0.045(5)
O2 0.105(4) 0.077(3) 0.076(3) -0.004(2) -0.024(3) -0.010(3)
O3 0.080(3) 0.073(3) 0.110(4) 0.020(3) -0.042(3) -0.031(3)
O4 0.076(3) 0.085(4) 0.131(5) 0.013(3) -0.032(3) -0.035(3)
O5 0.105(4) 0.089(4) 0.075(3) -0.012(3) -0.024(3) -0.013(3)
O6 0.072(3) 0.068(3) 0.093(3) 0.013(2) -0.046(3) -0.008(2)
O7 0.065(3) 0.074(3) 0.079(3) -0.003(2) -0.036(2) -0.007(2)
O8 0.065(3) 0.059(3) 0.070(3) 0.006(2) -0.024(2) -0.010(2)
O9 0.057(3) 0.081(3) 0.097(3) -0.001(3) -0.035(2) -0.012(2)
O10 0.066(3) 0.064(3) 0.085(3) -0.001(2) -0.029(2) -0.003(2)
O11 0.066(3) 0.063(3) 0.071(3) 0.007(2) -0.025(2) -0.014(2)
O12 0.072(3) 0.063(3) 0.090(3) -0.004(2) -0.038(2) -0.013(2)
O13 0.076(3) 0.063(3) 0.079(3) -0.005(2) -0.035(2) -0.017(2)
O14 0.068(3) 0.081(3) 0.076(3) 0.007(2) -0.017(2) -0.017(2)
O15 0.059(3) 0.063(3) 0.077(3) -0.003(2) -0.029(2) -0.006(2)
O16 0.062(3) 0.068(3) 0.083(3) 0.009(2) -0.038(2) -0.016(2)
O17 0.067(3) 0.054(3) 0.090(3) 0.007(2) -0.028(2) -0.011(2)
O18 0.078(3) 0.073(3) 0.067(3) 0.003(2) -0.032(2) -0.017(2)
O19 0.051(2) 0.059(3) 0.071(3) -0.003(2) -0.028(2) -0.0099(19)
N1 0.064(3) 0.065(4) 0.105(5) 0.004(3) -0.045(3) 0.001(3)
N2 0.079(4) 0.078(4) 0.071(4) -0.004(3) -0.033(3) -0.007(3)
N3 0.059(3) 0.084(4) 0.092(4) 0.010(3) -0.035(3) -0.021(3)
N4 0.193(9) 0.055(4) 0.140(7) 0.007(4) -0.071(7) -0.035(5)
C11 0.066(4) 0.074(5) 0.099(6) 0.002(4) -0.047(4) 0.003(4)
C12 0.086(5) 0.092(6) 0.096(6) 0.002(4) -0.042(5) 0.015(5)
C13 0.104(7) 0.112(8) 0.116(8) -0.013(6) -0.047(6) 0.020(6)
C14 0.095(6) 0.096(7) 0.124(8) 0.010(6) -0.056(6) 0.016(5)
C15 0.117(8) 0.121(8) 0.113(7) -0.012(6) -0.068(6) 0.008(6)
C16 0.085(5) 0.097(6) 0.092(6) -0.004(4) -0.044(5) 0.003(5)
C17 0.100(7) 0.135(9) 0.106(7) -0.024(6) -0.033(6) -0.009(6)
C21 0.077(5) 0.075(5) 0.073(4) -0.008(3) -0.031(4) -0.014(4)
C22 0.082(5) 0.087(5) 0.070(5) 0.006(4) -0.033(4) -0.007(4)
C23 0.080(5) 0.071(5) 0.086(5) 0.008(4) -0.033(4) -0.002(4)
C24 0.075(5) 0.063(4) 0.068(4) -0.004(3) -0.018(4) -0.011(3)
C25 0.090(5) 0.076(5) 0.068(4) 0.004(4) -0.031(4) -0.011(4)
C26 0.082(5) 0.063(4) 0.075(5) -0.003(3) -0.036(4) -0.010(4)
C27 0.100(6) 0.097(6) 0.096(6) -0.008(5) -0.046(5) 0.003(5)
C111 0.061(4) 0.115(7) 0.087(5) 0.021(4) -0.027(4) -0.028(4)
C112 0.082(6) 0.195(12) 0.098(7) 0.013(7) -0.023(5) -0.051(7)
C113 0.173(13) 0.36(2) 0.062(6) -0.009(9) -0.032(7) -0.011(14)
C114 0.140 0.369 0.079 0.047 -0.013 0.006
C121 0.055(4) 0.089(5) 0.086(5) 0.009(4) -0.029(4) -0.019(4)
C122 0.074(5) 0.083(6) 0.108(6) 0.008(4) -0.030(4) -0.020(4)
C123 0.068(5) 0.111(6) 0.081(5) 0.003(4) -0.028(4) -0.016(4)
C124 0.097(7) 0.126(8) 0.114(7) 0.001(6) -0.035(6) -0.017(6)
C131 0.059(4) 0.094(6) 0.107(6) 0.006(4) -0.031(4) -0.022(4)
C132 0.097(6) 0.117(8) 0.119(7) -0.006(6) -0.043(6) -0.042(6)
C133 0.086(7) 0.141(10) 0.171(10) -0.049(8) -0.022(7) -0.041(6)
C134 0.26(2) 0.165(15) 0.257(19) -0.073(14) 0.019(16) -0.101(15)
C141 0.070(5) 0.084(5) 0.095(5) -0.006(4) -0.031(4) -0.017(4)
C142 0.083(5) 0.094(6) 0.127(7) -0.002(5) -0.048(5) -0.027(5)
C143 0.095(7) 0.078(6) 0.214(12) -0.013(7) -0.064(7) -0.014(5)
C144 0.147(11) 0.111(9) 0.279(17) -0.035(10) -0.097(11) -0.026(8)
C211 0.182(11) 0.080(7) 0.137(9) 0.007(6) -0.054(8) -0.053(7)
C212 0.225(16) 0.112(10) 0.180(13) 0.042(9) -0.062(12) -0.082(11)
C213 0.220(17) 0.131(12) 0.190(15) 0.037(11) 0.003(13) -0.063(12)
C214 0.184(16) 0.158(15) 0.27(2) 0.026(14) -0.009(14) -0.052(13)
C221 0.237(14) 0.083(7) 0.199(12) 0.015(7) -0.122(10) -0.069(8)
C222 0.247(14) 0.098(8) 0.210(12) 0.039(8) -0.134(10) -0.071(8)
C223 0.274(17) 0.126(10) 0.39(2) 0.056(11) -0.237(14) -0.103(11)
C224 0.47(3) 0.227(19) 0.51(3) 0.16(2) -0.39(3) -0.19(2)
C231 0.155(9) 0.066(6) 0.137(8) -0.005(5) -0.061(7) -0.025(6)
C232 0.175(11) 0.079(7) 0.162(10) -0.016(7) -0.063(9) -0.023(7)
C233 0.141(10) 0.099(8) 0.166(12) -0.026(8) -0.024(9) -0.002(7)
C234 0.187(15) 0.147(12) 0.204(16) 0.012(11) -0.056(13) -0.027(11)
C241 0.244(15) 0.067(6) 0.187(11) 0.013(6) -0.131(11) -0.047(8)
C242 0.206(13) 0.090(8) 0.181(12) 0.001(7) -0.096(10) -0.032(8)
C243 0.32(3) 0.176(16) 0.248(19) 0.015(13) -0.218(19) -0.039(15)
C244 0.39(4) 0.179(18) 0.35(3) -0.018(19) -0.20(3) 0.00(2)
O20 0.095(6) 0.184(9) 0.182(9) -0.036(7) -0.038(6) 0.046(6)

loop_
_atom_type_symbol
_atom_type_description
_atom_type_scat_dispersion_real
_atom_type_scat_dispersion_imag
_atom_type_scat_source
C C 0.0033 0.0016 'International Tables Vol C Tables 4.2.6.8 and 6.1.1.4'
H H 0.0000 0.0000 'International Tables Vol C Tables 4.2.6.8 and 6.1.1.4'
N N 0.0061 0.0033 'International Tables Vol C Tables 4.2.6.8 and 6.1.1.4'
O O 0.0106 0.0060 'International Tables Vol C Tables 4.2.6.8 and 6.1.1.4'
Mo Mo -1.6832 0.6857 'International Tables Vol C Tables 4.2.6.8 and 6.1.1.4'

loop_
_geom_angle_atom_site_label_1
_geom_angle_atom_site_label_2
_geom_angle_atom_site_label_3
_geom_angle
_geom_angle_site_symmetry_1
_geom_angle_site_symmetry_3
_geom_angle_publ_flag
N1 Mo1 O7 101.7(3) . . ?
N1 Mo1 O10 101.9(3) . . ?
O7 Mo1 O10 156.34(19) . . ?
N1 Mo1 O9 104.0(3) . . ?
O7 Mo1 O9 89.0(2) . . ?
O10 Mo1 O9 87.6(2) . . ?
N1 Mo1 O8 99.1(2) . . ?
O7 Mo1 O8 87.2(2) . . ?
O10 Mo1 O8 86.75(19) . . ?
O9 Mo1 O8 156.81(19) . . ?
N1 Mo1 O19 176.8(2) . . ?
O7 Mo1 O19 77.97(17) . . ?
O10 Mo1 O19 78.40(17) . . ?
O9 Mo1 O19 79.12(17) . . ?
O8 Mo1 O19 77.72(16) . . ?
N1 Mo1 Mo2 135.4(2) . . ?
O7 Mo1 Mo2 33.77(13) . . ?
O10 Mo1 Mo2 122.63(13) . . ?
O9 Mo1 Mo2 81.79(14) . . ?
O8 Mo1 Mo2 82.42(12) . . ?
O19 Mo1 Mo2 44.24(10) . . ?
N2 Mo2 O7 101.8(2) . . ?
N2 Mo2 O12 103.4(3) . . ?
O7 Mo2 O12 89.4(2) . . ?
N2 Mo2 O15 101.7(2) . . ?
O7 Mo2 O15 156.19(19) . . ?
O12 Mo2 O15 88.5(2) . . ?
N2 Mo2 O11 100.4(3) . . ?
O7 Mo2 O11 87.5(2) . . ?
O12 Mo2 O11 156.07(19) . . ?
O15 Mo2 O11 84.89(19) . . ?
N2 Mo2 O19 177.8(2) . . ?
O7 Mo2 O19 78.15(17) . . ?
O12 Mo2 O19 78.76(17) . . ?
O15 Mo2 O19 78.18(16) . . ?
O11 Mo2 O19 77.38(17) . . ?
N2 Mo2 Mo1 135.75(19) . . ?
O7 Mo2 Mo1 33.93(14) . . ?
O12 Mo2 Mo1 81.83(14) . . ?
O15 Mo2 Mo1 122.44(13) . . ?
O11 Mo2 Mo1 82.40(13) . . ?
O19 Mo2 Mo1 44.27(10) . . ?
O3 Mo3 O11 105.1(2) . . ?
O3 Mo3 O16 103.5(2) . . ?
O11 Mo3 O16 88.7(2) . . ?
O3 Mo3 O8 103.1(2) . . ?
O11 Mo3 O8 88.70(19) . . ?
O16 Mo3 O8 153.01(19) . . ?
O3 Mo3 O13 102.3(2) . . ?
O11 Mo3 O13 152.60(19) . . ?
O16 Mo3 O13 84.7(2) . . ?
O8 Mo3 O13 85.41(19) . . ?
O3 Mo3 O19 177.9(2) . . ?
O11 Mo3 O19 76.81(17) . . ?
O16 Mo3 O19 77.33(16) . . ?
O8 Mo3 O19 75.92(16) . . ?
O13 Mo3 O19 75.81(16) . . ?
O4 Mo4 O14 104.8(3) . . ?
O4 Mo4 O9 104.4(2) . . ?
O14 Mo4 O9 88.1(2) . . ?
O4 Mo4 O12 103.1(3) . . ?
O14 Mo4 O12 152.1(2) . . ?
O9 Mo4 O12 86.7(2) . . ?
O4 Mo4 O17 102.5(2) . . ?
O14 Mo4 O17 86.7(2) . . ?
O9 Mo4 O17 153.03(19) . . ?
O12 Mo4 O17 85.6(2) . . ?
O4 Mo4 O19 178.0(2) . . ?
O14 Mo4 O19 76.74(17) . . ?
O9 Mo4 O19 76.79(17) . . ?
O12 Mo4 O19 75.33(17) . . ?
O17 Mo4 O19 76.26(16) . . ?
O5 Mo5 O10 105.1(2) . . ?
O5 Mo5 O13 104.2(2) . . ?
O10 Mo5 O13 89.3(2) . . ?
O5 Mo5 O18 102.7(2) . . ?
O10 Mo5 O18 152.1(2) . . ?
O13 Mo5 O18 86.4(2) . . ?
O5 Mo5 O14 104.1(2) . . ?
O10 Mo5 O14 85.8(2) . . ?
O13 Mo5 O14 151.6(2) . . ?
O18 Mo5 O14 85.0(2) . . ?
O5 Mo5 O19 178.8(2) . . ?
O10 Mo5 O19 75.89(17) . . ?
O13 Mo5 O19 76.51(16) . . ?
O18 Mo5 O19 76.30(16) . . ?
O14 Mo5 O19 75.12(17) . . ?
O6 Mo6 O18 104.3(2) . . ?
O6 Mo6 O17 104.5(2) . . ?
O18 Mo6 O17 87.7(2) . . ?
O6 Mo6 O15 103.2(2) . . ?
O18 Mo6 O15 152.50(19) . . ?
O17 Mo6 O15 87.0(2) . . ?
O6 Mo6 O16 102.6(2) . . ?
O18 Mo6 O16 85.8(2) . . ?
O17 Mo6 O16 152.93(19) . . ?
O15 Mo6 O16 86.8(2) . . ?
O6 Mo6 O19 178.4(2) . . ?
O18 Mo6 O19 76.88(17) . . ?
O17 Mo6 O19 76.55(16) . . ?
O15 Mo6 O19 75.64(16) . . ?
O16 Mo6 O19 76.39(16) . . ?
C14 O1 H1A 109.5 . . ?
C24 O2 H2A 109.5 . . ?
Mo2 O7 Mo1 112.3(2) . . ?
Mo3 O8 Mo1 114.2(2) . . ?
Mo4 O9 Mo1 114.1(2) . . ?
Mo5 O10 Mo1 116.0(2) . . ?
Mo3 O11 Mo2 114.7(2) . . ?
Mo2 O12 Mo4 115.3(2) . . ?
Mo5 O13 Mo3 118.7(2) . . ?
Mo4 O14 Mo5 118.9(2) . . ?
Mo6 O15 Mo2 115.4(2) . . ?
Mo3 O16 Mo6 117.5(2) . . ?
Mo6 O17 Mo4 118.1(2) . . ?
Mo6 O18 Mo5 118.8(2) . . ?
Mo2 O19 Mo1 91.50(14) . . ?
Mo2 O19 Mo4 90.61(14) . . ?
Mo1 O19 Mo4 89.98(13) . . ?
Mo2 O19 Mo3 91.07(14) . . ?
Mo1 O19 Mo3 92.16(15) . . ?
Mo4 O19 Mo3 177.24(19) . . ?
Mo2 O19 Mo6 90.76(14) . . ?
Mo1 O19 Mo6 177.54(19) . . ?
Mo4 O19 Mo6 89.02(14) . . ?
Mo3 O19 Mo6 88.77(13) . . ?
Mo2 O19 Mo5 178.8(2) . . ?
Mo1 O19 Mo5 89.70(13) . . ?
Mo4 O19 Mo5 89.28(14) . . ?
Mo3 O19 Mo5 89.00(13) . . ?
Mo6 O19 Mo5 88.04(13) . . ?
C11 N1 Mo1 171.7(6) . . ?
C21 N2 Mo2 171.4(6) . . ?
C111 N3 C121 108.1(5) . . ?
C111 N3 C141 111.5(6) . . ?
C121 N3 C141 108.4(6) . . ?
C111 N3 C131 107.9(6) . . ?
C121 N3 C131 112.0(6) . . ?
C141 N3 C131 108.9(5) . . ?
C231 N4 C211 106.9(7) . . ?
C231 N4 C241 110.7(10) . . ?
C211 N4 C241 111.7(9) . . ?
C231 N4 C221 110.4(8) . . ?
C211 N4 C221 110.3(10) . . ?
C241 N4 C221 106.8(7) . . ?
C16 C11 N1 121.6(7) . . ?
C16 C11 C12 119.7(7) . . ?
N1 C11 C12 118.7(7) . . ?
C13 C12 C11 121.5(8) . . ?
C13 C12 H12A 119.3 . . ?
C11 C12 H12A 119.3 . . ?
C12 C13 C14 118.5(9) . . ?
C12 C13 H13A 120.7 . . ?
C14 C13 H13A 120.7 . . ?
O1 C14 C15 117.7(10) . . ?
O1 C14 C13 122.2(9) . . ?
C15 C14 C13 120.0(8) . . ?
C14 C15 C16 121.2(9) . . ?
C14 C15 H15A 119.4 . . ?
C16 C15 H15A 119.4 . . ?
C11 C16 C15 118.8(8) . . ?
C11 C16 C17 120.2(7) . . ?
C15 C16 C17 120.9(8) . . ?
C16 C17 H17A 109.5 . . ?
C16 C17 H17B 109.5 . . ?
H17A C17 H17B 109.5 . . ?
C16 C17 H17C 109.5 . . ?
H17A C17 H17C 109.5 . . ?
H17B C17 H17C 109.5 . . ?
N2 C21 C22 119.2(6) . . ?
N2 C21 C26 121.1(7) . . ?
C22 C21 C26 119.7(7) . . ?
C23 C22 C21 121.1(7) . . ?
C23 C22 H22A 119.4 . . ?
C21 C22 H22A 119.4 . . ?
C22 C23 C24 119.6(7) . . ?
C22 C23 H23A 120.2 . . ?
C24 C23 H23A 120.2 . . ?
O2 C24 C23 118.2(7) . . ?
O2 C24 C25 121.9(6) . . ?
C23 C24 C25 119.9(7) . . ?
C26 C25 C24 120.8(7) . . ?
C26 C25 H25A 119.6 . . ?
C24 C25 H25A 119.6 . . ?
C25 C26 C21 118.9(7) . . ?
C25 C26 C27 120.4(7) . . ?
C21 C26 C27 120.8(7) . . ?
C26 C27 H27A 109.5 . . ?
C26 C27 H27B 109.5 . . ?
H27A C27 H27B 109.5 . . ?
C26 C27 H27C 109.5 . . ?
H27A C27 H27C 109.5 . . ?
H27B C27 H27C 109.5 . . ?
C112 C111 N3 116.9(6) . . ?
C112 C111 H11D 108.1 . . ?
N3 C111 H11D 108.1 . . ?
C112 C111 H11E 108.1 . . ?
N3 C111 H11E 108.1 . . ?
H11D C111 H11E 107.3 . . ?
C113 C112 C111 109.9(9) . . ?
C113 C112 H11F 109.7 . . ?
C111 C112 H11F 109.7 . . ?
C113 C112 H11G 109.7 . . ?
C111 C112 H11G 109.7 . . ?
H11F C112 H11G 108.2 . . ?
C112 C113 C114 119.9(10) . . ?
C112 C113 H11H 107.3 . . ?
C114 C113 H11H 107.3 . . ?
C112 C113 H11I 107.3 . . ?
C114 C113 H11I 107.3 . . ?
H11H C113 H11I 106.9 . . ?
C113 C114 H11A 109.5 . . ?
C113 C114 H11B 109.5 . . ?
H11A C114 H11B 109.5 . . ?
C113 C114 H11C 109.5 . . ?
H11A C114 H11C 109.5 . . ?
H11B C114 H11C 109.5 . . ?
C122 C121 N3 115.4(6) . . ?
C122 C121 H12E 108.4 . . ?
N3 C121 H12E 108.4 . . ?
C122 C121 H12F 108.4 . . ?
N3 C121 H12F 108.4 . . ?
H12E C121 H12F 107.5 . . ?
C121 C122 C123 108.8(7) . . ?
C121 C122 H12G 109.9 . . ?
C123 C122 H12G 109.9 . . ?
C121 C122 H12H 109.9 . . ?
C123 C122 H12H 109.9 . . ?
H12G C122 H12H 108.3 . . ?
C124 C123 C122 112.0(8) . . ?
C124 C123 H12I 109.2 . . ?
C122 C123 H12I 109.2 . . ?
C124 C123 H12J 109.2 . . ?
C122 C123 H12J 109.2 . . ?
H12I C123 H12J 107.9 . . ?
C123 C124 H12B 109.5 . . ?
C123 C124 H12C 109.5 . . ?
H12B C124 H12C 109.5 . . ?
C123 C124 H12D 109.5 . . ?
H12B C124 H12D 109.5 . . ?
H12C C124 H12D 109.5 . . ?
C132 C131 N3 115.5(7) . . ?
C132 C131 H13E 108.4 . . ?
N3 C131 H13E 108.4 . . ?
C132 C131 H13F 108.4 . . ?
N3 C131 H13F 108.4 . . ?
H13E C131 H13F 107.5 . . ?
C131 C132 C133 113.2(9) . . ?
C131 C132 H13G 108.9 . . ?
C133 C132 H13G 108.9 . . ?
C131 C132 H13H 108.9 . . ?
C133 C132 H13H 108.9 . . ?
H13G C132 H13H 107.8 . . ?
C134 C133 C132 116.0(10) . . ?
C134 C133 H13I 108.3 . . ?
C132 C133 H13I 108.3 . . ?
C134 C133 H13J 108.3 . . ?
C132 C133 H13J 108.3 . . ?
H13I C133 H13J 107.4 . . ?
C133 C134 H13B 109.5 . . ?
C133 C134 H13C 109.5 . . ?
H13B C134 H13C 109.5 . . ?
C133 C134 H13D 109.5 . . ?
H13B C134 H13D 109.5 . . ?
H13C C134 H13D 109.5 . . ?
C142 C141 N3 116.0(6) . . ?
C142 C141 H14D 108.3 . . ?
N3 C141 H14D 108.3 . . ?
C142 C141 H14E 108.3 . . ?
N3 C141 H14E 108.3 . . ?
H14D C141 H14E 107.4 . . ?
C143 C142 C141 113.5(7) . . ?
C143 C142 H14F 108.9 . . ?
C141 C142 H14F 108.9 . . ?
C143 C142 H14G 108.9 . . ?
C141 C142 H14G 108.9 . . ?
H14F C142 H14G 107.7 . . ?
C144 C143 C142 116.6(9) . . ?
C144 C143 H14H 108.2 . . ?
C142 C143 H14H 108.2 . . ?
C144 C143 H14I 108.2 . . ?
C142 C143 H14I 108.1 . . ?
H14H C143 H14I 107.3 . . ?
C143 C144 H14A 109.5 . . ?
C143 C144 H14B 109.5 . . ?
H14A C144 H14B 109.5 . . ?
C143 C144 H14C 109.5 . . ?
H14A C144 H14C 109.5 . . ?
H14B C144 H14C 109.5 . . ?
N4 C211 C212 116.9(9) . . ?
N4 C211 H21D 108.1 . . ?
C212 C211 H21D 108.1 . . ?
N4 C211 H21E 108.1 . . ?
C212 C211 H21E 108.1 . . ?
H21D C211 H21E 107.3 . . ?
C213 C212 C211 111.3(10) . . ?
C213 C212 H21F 109.4 . . ?
C211 C212 H21F 109.4 . . ?
C213 C212 H21G 109.4 . . ?
C211 C212 H21G 109.4 . . ?
H21F C212 H21G 108.0 . . ?
C214 C213 C212 112.1(15) . . ?
C214 C213 H21H 109.2 . . ?
C212 C213 H21H 109.2 . . ?
C214 C213 H21I 109.2 . . ?
C212 C213 H21I 109.2 . . ?
H21H C213 H21I 107.9 . . ?
C213 C214 H21A 109.5 . . ?
C213 C214 H21B 109.5 . . ?
H21A C214 H21B 109.5 . . ?
C213 C214 H21C 109.5 . . ?
H21A C214 H21C 109.5 . . ?
H21B C214 H21C 109.5 . . ?
C222 C221 N4 116.9(9) . . ?
C222 C221 H22E 108.1 . . ?
N4 C221 H22E 108.1 . . ?
C222 C221 H22F 108.1 . . ?
N4 C221 H22F 108.1 . . ?
H22E C221 H22F 107.3 . . ?
C221 C222 C223 108.1(10) . . ?
C221 C222 H22G 110.1 . . ?
C223 C222 H22G 110.1 . . ?
C221 C222 H22H 110.1 . . ?
C223 C222 H22H 110.1 . . ?
H22G C222 H22H 108.4 . . ?
C224 C223 C222 110.6(14) . . ?
C224 C223 H22I 109.6 . . ?
C222 C223 H22I 109.5 . . ?
C224 C223 H22J 109.5 . . ?
C222 C223 H22J 109.5 . . ?
H22I C223 H22J 108.1 . . ?
C223 C224 H22B 109.5 . . ?
C223 C224 H22C 109.4 . . ?
H22B C224 H22C 109.5 . . ?
C223 C224 H22D 109.5 . . ?
H22B C224 H22D 109.5 . . ?
H22C C224 H22D 109.5 . . ?
N4 C231 C232 116.5(8) . . ?
N4 C231 H23E 108.2 . . ?
C232 C231 H23E 108.2 . . ?
N4 C231 H23F 108.2 . . ?
C232 C231 H23F 108.2 . . ?
H23E C231 H23F 107.3 . . ?
C233 C232 C231 108.0(9) . . ?
C233 C232 H23G 110.1 . . ?
C231 C232 H23G 110.1 . . ?
C233 C232 H23H 110.1 . . ?
C231 C232 H23H 110.1 . . ?
H23G C232 H23H 108.4 . . ?
C234 C233 C232 114.5(11) . . ?
C234 C233 H23I 108.6 . . ?
C232 C233 H23I 108.6 . . ?
C234 C233 H23J 108.6 . . ?
C232 C233 H23J 108.6 . . ?
H23I C233 H23J 107.6 . . ?
C233 C234 H23B 109.5 . . ?
C233 C234 H23C 109.5 . . ?
H23B C234 H23C 109.5 . . ?
C233 C234 H23D 109.5 . . ?
H23B C234 H23D 109.5 . . ?
H23C C234 H23D 109.5 . . ?
C242 C241 N4 115.6(8) . . ?
C242 C241 H24D 108.4 . . ?
N4 C241 H24D 108.4 . . ?
C242 C241 H24E 108.4 . . ?
N4 C241 H24E 108.4 . . ?
H24D C241 H24E 107.4 . . ?
C241 C242 C243 107.6(10) . . ?
C241 C242 H24F 110.2 . . ?
C243 C242 H24F 110.2 . . ?
C241 C242 H24G 110.2 . . ?
C243 C242 H24G 110.2 . . ?
H24F C242 H24G 108.5 . . ?
C244 C243 C242 108.8(15) . . ?
C244 C243 H24H 109.9 . . ?
C242 C243 H24H 109.9 . . ?
C244 C243 H24I 110.0 . . ?
C242 C243 H24I 109.9 . . ?
H24H C243 H24I 108.3 . . ?
C243 C244 H24A 109.5 . . ?
C243 C244 H24B 109.5 . . ?
H24A C244 H24B 109.5 . . ?
C243 C244 H24C 109.5 . . ?
H24A C244 H24C 109.5 . . ?
H24B C244 H24C 109.5 . . ?
H20A O20 H20B 110(9) . . ?

loop_
_geom_bond_atom_site_label_1
_geom_bond_atom_site_label_2
_geom_bond_distance
_geom_bond_site_symmetry_2
_geom_bond_publ_flag
Mo1 N1 1.741(5) . ?
Mo1 O7 1.930(5) . ?
Mo1 O10 1.950(5) . ?
Mo1 O9 1.955(5) . ?
Mo1 O8 2.003(4) . ?
Mo1 O19 2.233(4) . ?
Mo1 Mo2 3.1987(16) . ?
Mo2 N2 1.739(6) . ?
Mo2 O7 1.922(5) . ?
Mo2 O12 1.924(5) . ?
Mo2 O15 1.969(4) . ?
Mo2 O11 2.013(5) . ?
Mo2 O19 2.232(4) . ?
Mo3 O3 1.702(5) . ?
Mo3 O11 1.879(5) . ?
Mo3 O16 1.923(4) . ?
Mo3 O8 1.938(4) . ?
Mo3 O13 1.965(5) . ?
Mo3 O19 2.359(4) . ?
Mo4 O4 1.696(5) . ?
Mo4 O14 1.902(5) . ?
Mo4 O9 1.915(5) . ?
Mo4 O12 1.941(5) . ?
Mo4 O17 1.956(5) . ?
Mo4 O19 2.358(4) . ?
Mo5 O5 1.689(5) . ?
Mo5 O10 1.888(5) . ?
Mo5 O13 1.896(5) . ?
Mo5 O18 1.934(5) . ?
Mo5 O14 1.964(5) . ?
Mo5 O19 2.380(4) . ?
Mo6 O6 1.688(4) . ?
Mo6 O18 1.907(5) . ?
Mo6 O17 1.914(5) . ?
Mo6 O15 1.915(4) . ?
Mo6 O16 1.952(5) . ?
Mo6 O19 2.376(4) . ?
O1 C14 1.351(10) . ?
O1 H1A 0.8200 . ?
O2 C24 1.375(8) . ?
O2 H2A 0.8200 . ?
N1 C11 1.381(8) . ?
N2 C21 1.386(8) . ?
N3 C111 1.513(9) . ?
N3 C121 1.521(9) . ?
N3 C141 1.522(9) . ?
N3 C131 1.541(9) . ?
N4 C231 1.507(13) . ?
N4 C211 1.508(13) . ?
N4 C241 1.515(13) . ?
N4 C221 1.579(13) . ?
C11 C16 1.377(10) . ?
C11 C12 1.392(10) . ?
C12 C13 1.367(11) . ?
C12 H12A 0.9300 . ?
C13 C14 1.392(13) . ?
C13 H13A 0.9300 . ?
C14 C15 1.376(13) . ?
C15 C16 1.380(12) . ?
C15 H15A 0.9300 . ?
C16 C17 1.523(12) . ?
C17 H17A 0.9600 . ?
C17 H17B 0.9600 . ?
C17 H17C 0.9600 . ?
C21 C22 1.394(10) . ?
C21 C26 1.400(10) . ?
C22 C23 1.359(10) . ?
C22 H22A 0.9300 . ?
C23 C24 1.384(10) . ?
C23 H23A 0.9300 . ?
C24 C25 1.401(10) . ?
C25 C26 1.370(10) . ?
C25 H25A 0.9300 . ?
C26 C27 1.522(10) . ?
C27 H27A 0.9600 . ?
C27 H27B 0.9600 . ?
C27 H27C 0.9600 . ?
C111 C112 1.500(11) . ?
C111 H11D 0.9700 . ?
C111 H11E 0.9700 . ?
C112 C113 1.479(13) . ?
C112 H11F 0.9700 . ?
C112 H11G 0.9700 . ?
C113 C114 1.502(9) . ?
C113 H11H 0.9700 . ?
C113 H11I 0.9700 . ?
C114 H11A 0.9600 . ?
C114 H11B 0.9600 . ?
C114 H11C 0.9600 . ?
C121 C122 1.507(10) . ?
C121 H12E 0.9700 . ?
C121 H12F 0.9700 . ?
C122 C123 1.542(10) . ?
C122 H12G 0.9700 . ?
C122 H12H 0.9700 . ?
C123 C124 1.516(12) . ?
C123 H12I 0.9700 . ?
C123 H12J 0.9700 . ?
C124 H12B 0.9600 . ?
C124 H12C 0.9600 . ?
C124 H12D 0.9600 . ?
C131 C132 1.513(11) . ?
C131 H13E 0.9700 . ?
C131 H13F 0.9700 . ?
C132 C133 1.520(13) . ?
C132 H13G 0.9700 . ?
C132 H13H 0.9700 . ?
C133 C134 1.391(17) . ?
C133 H13I 0.9700 . ?
C133 H13J 0.9700 . ?
C134 H13B 0.9600 . ?
C134 H13C 0.9600 . ?
C134 H13D 0.9600 . ?
C141 C142 1.496(11) . ?
C141 H14D 0.9700 . ?
C141 H14E 0.9700 . ?
C142 C143 1.485(12) . ?
C142 H14F 0.9700 . ?
C142 H14G 0.9700 . ?
C143 C144 1.471(13) . ?
C143 H14H 0.9700 . ?
C143 H14I 0.9700 . ?
C144 H14A 0.9600 . ?
C144 H14B 0.9600 . ?
C144 H14C 0.9600 . ?
C211 C212 1.539(15) . ?
C211 H21D 0.9700 . ?
C211 H21E 0.9700 . ?
C212 C213 1.523(18) . ?
C212 H21F 0.9700 . ?
C212 H21G 0.9700 . ?
C213 C214 1.471(19) . ?
C213 H21H 0.9700 . ?
C213 H21I 0.9700 . ?
C214 H21A 0.9600 . ?
C214 H21B 0.9600 . ?
C214 H21C 0.9600 . ?
C221 C222 1.463(15) . ?
C221 H22E 0.9700 . ?
C221 H22F 0.9700 . ?
C222 C223 1.542(17) . ?
C222 H22G 0.9700 . ?
C222 H22H 0.9700 . ?
C223 C224 1.447(9) . ?
C223 H22I 0.9700 . ?
C223 H22J 0.9700 . ?
C224 H22B 0.9600 . ?
C224 H22C 0.9600 . ?
C224 H22D 0.9600 . ?
C231 C232 1.519(14) . ?
C231 H23E 0.9700 . ?
C231 H23F 0.9700 . ?
C232 C233 1.505(15) . ?
C232 H23G 0.9700 . ?
C232 H23H 0.9700 . ?
C233 C234 1.495(16) . ?
C233 H23I 0.9700 . ?
C233 H23J 0.9700 . ?
C234 H23B 0.9600 . ?
C234 H23C 0.9600 . ?
C234 H23D 0.9600 . ?
C241 C242 1.497(15) . ?
C241 H24D 0.9700 . ?
C241 H24E 0.9700 . ?
C242 C243 1.584(18) . ?
C242 H24F 0.9700 . ?
C242 H24G 0.9700 . ?
C243 C244 1.42(2) . ?
C243 H24H 0.9700 . ?
C243 H24I 0.9700 . ?
C244 H24A 0.9600 . ?
C244 H24B 0.9600 . ?
C244 H24C 0.9600 . ?
O20 H20A 0.83(6) . ?
O20 H20B 0.78(5) . ?

loop_
_geom_hbond_atom_site_label_D
_geom_hbond_atom_site_label_H
_geom_hbond_atom_site_label_A
_geom_hbond_distance_DH
_geom_hbond_distance_HA
_geom_hbond_distance_DA
_geom_hbond_angle_DHA
_geom_hbond_site_symmetry_A
O1 H1A O20 0.82 1.96 2.776(13) 175.8 .
O2 H2A O8 0.82 1.84 2.648(7) 169.8 2_667
O20 H20B O15 0.78(5) 2.03(7) 2.778(10) 161(15) 1_645

loop_
_geom_torsion_atom_site_label_1
_geom_torsion_atom_site_label_2
_geom_torsion_atom_site_label_3
_geom_torsion_atom_site_label_4
_geom_torsion
_geom_torsion_site_symmetry_1
_geom_torsion_site_symmetry_2
_geom_torsion_site_symmetry_3
_geom_torsion_site_symmetry_4
_geom_torsion_publ_flag
N1 Mo1 Mo2 N2 1.4(4) . . . . ?
O7 Mo1 Mo2 N2 0.4(4) . . . . ?
O10 Mo1 Mo2 N2 177.9(3) . . . . ?
O9 Mo1 Mo2 N2 -100.3(3) . . . . ?
O8 Mo1 Mo2 N2 96.7(3) . . . . ?
O19 Mo1 Mo2 N2 176.9(3) . . . . ?
N1 Mo1 Mo2 O7 1.0(4) . . . . ?
O10 Mo1 Mo2 O7 177.6(3) . . . . ?
O9 Mo1 Mo2 O7 -100.7(3) . . . . ?
O8 Mo1 Mo2 O7 96.4(3) . . . . ?
O19 Mo1 Mo2 O7 176.5(3) . . . . ?
N1 Mo1 Mo2 O12 102.2(3) . . . . ?
O7 Mo1 Mo2 O12 101.2(3) . . . . ?
O10 Mo1 Mo2 O12 -81.2(2) . . . . ?
O9 Mo1 Mo2 O12 0.56(19) . . . . ?
O8 Mo1 Mo2 O12 -162.40(19) . . . . ?
O19 Mo1 Mo2 O12 -82.2(2) . . . . ?
N1 Mo1 Mo2 O15 -174.8(3) . . . . ?
O7 Mo1 Mo2 O15 -175.8(3) . . . . ?
O10 Mo1 Mo2 O15 1.8(2) . . . . ?
O9 Mo1 Mo2 O15 83.5(2) . . . . ?
O8 Mo1 Mo2 O15 -79.4(2) . . . . ?
O19 Mo1 Mo2 O15 0.7(2) . . . . ?
N1 Mo1 Mo2 O11 -95.8(3) . . . . ?
O7 Mo1 Mo2 O11 -96.8(3) . . . . ?
O10 Mo1 Mo2 O11 80.7(2) . . . . ?
O9 Mo1 Mo2 O11 162.50(19) . . . . ?
O8 Mo1 Mo2 O11 -0.47(17) . . . . ?
O19 Mo1 Mo2 O11 79.7(2) . . . . ?
N1 Mo1 Mo2 O19 -175.5(3) . . . . ?
O7 Mo1 Mo2 O19 -176.5(3) . . . . ?
O10 Mo1 Mo2 O19 1.0(2) . . . . ?
O9 Mo1 Mo2 O19 82.8(2) . . . . ?
O8 Mo1 Mo2 O19 -80.16(19) . . . . ?
N2 Mo2 O7 Mo1 -179.7(3) . . . . ?
O12 Mo2 O7 Mo1 -76.2(3) . . . . ?
O15 Mo2 O7 Mo1 8.8(6) . . . . ?
O11 Mo2 O7 Mo1 80.1(2) . . . . ?
O19 Mo2 O7 Mo1 2.5(2) . . . . ?
N1 Mo1 O7 Mo2 -179.3(3) . . . . ?
O10 Mo1 O7 Mo2 -5.1(7) . . . . ?
O9 Mo1 O7 Mo2 76.6(3) . . . . ?
O8 Mo1 O7 Mo2 -80.5(2) . . . . ?
O19 Mo1 O7 Mo2 -2.5(2) . . . . ?
O3 Mo3 O8 Mo1 178.9(2) . . . . ?
O11 Mo3 O8 Mo1 -76.0(2) . . . . ?
O16 Mo3 O8 Mo1 8.6(5) . . . . ?
O13 Mo3 O8 Mo1 77.3(2) . . . . ?
O19 Mo3 O8 Mo1 0.76(19) . . . . ?
N1 Mo1 O8 Mo3 178.9(3) . . . . ?
O7 Mo1 O8 Mo3 77.5(2) . . . . ?
O10 Mo1 O8 Mo3 -79.6(2) . . . . ?
O9 Mo1 O8 Mo3 -3.5(6) . . . . ?
O19 Mo1 O8 Mo3 -0.8(2) . . . . ?
Mo2 Mo1 O8 Mo3 43.91(18) . . . . ?
O4 Mo4 O9 Mo1 179.9(3) . . . . ?
O14 Mo4 O9 Mo1 -75.2(3) . . . . ?
O12 Mo4 O9 Mo1 77.3(3) . . . . ?
O17 Mo4 O9 Mo1 3.6(6) . . . . ?
O19 Mo4 O9 Mo1 1.6(2) . . . . ?
N1 Mo1 O9 Mo4 178.6(3) . . . . ?
O7 Mo1 O9 Mo4 -79.6(3) . . . . ?
O10 Mo1 O9 Mo4 77.0(3) . . . . ?
O8 Mo1 O9 Mo4 1.0(7) . . . . ?
O19 Mo1 O9 Mo4 -1.7(2) . . . . ?
Mo2 Mo1 O9 Mo4 -46.5(2) . . . . ?
O5 Mo5 O10 Mo1 -179.7(3) . . . . ?
O13 Mo5 O10 Mo1 -75.2(3) . . . . ?
O18 Mo5 O10 Mo1 5.8(6) . . . . ?
O14 Mo5 O10 Mo1 76.7(3) . . . . ?
O19 Mo5 O10 Mo1 1.0(2) . . . . ?
N1 Mo1 O10 Mo5 175.7(3) . . . . ?
O7 Mo1 O10 Mo5 1.5(7) . . . . ?
O9 Mo1 O10 Mo5 -80.5(3) . . . . ?
O8 Mo1 O10 Mo5 77.0(3) . . . . ?
O19 Mo1 O10 Mo5 -1.1(2) . . . . ?
Mo2 Mo1 O10 Mo5 -1.8(3) . . . . ?
O3 Mo3 O11 Mo2 179.3(2) . . . . ?
O16 Mo3 O11 Mo2 -77.1(2) . . . . ?
O8 Mo3 O11 Mo2 76.0(2) . . . . ?
O13 Mo3 O11 Mo2 -1.4(5) . . . . ?
O19 Mo3 O11 Mo2 0.2(2) . . . . ?
N2 Mo2 O11 Mo3 179.8(3) . . . . ?
O7 Mo2 O11 Mo3 -78.6(3) . . . . ?
O12 Mo2 O11 Mo3 4.2(6) . . . . ?
O15 Mo2 O11 Mo3 78.8(2) . . . . ?
O19 Mo2 O11 Mo3 -0.2(2) . . . . ?
Mo1 Mo2 O11 Mo3 -44.9(2) . . . . ?
N2 Mo2 O12 Mo4 -179.7(3) . . . . ?
O7 Mo2 O12 Mo4 78.3(3) . . . . ?
O15 Mo2 O12 Mo4 -78.0(3) . . . . ?
O11 Mo2 O12 Mo4 -4.1(6) . . . . ?
O19 Mo2 O12 Mo4 0.3(2) . . . . ?
Mo1 Mo2 O12 Mo4 45.1(2) . . . . ?
O4 Mo4 O12 Mo2 178.5(3) . . . . ?
O14 Mo4 O12 Mo2 2.2(6) . . . . ?
O9 Mo4 O12 Mo2 -77.5(3) . . . . ?
O17 Mo4 O12 Mo2 76.7(3) . . . . ?
O19 Mo4 O12 Mo2 -0.3(2) . . . . ?
O5 Mo5 O13 Mo3 -178.6(3) . . . . ?
O10 Mo5 O13 Mo3 76.1(3) . . . . ?
O18 Mo5 O13 Mo3 -76.4(3) . . . . ?
O14 Mo5 O13 Mo3 -3.7(6) . . . . ?
O19 Mo5 O13 Mo3 0.4(2) . . . . ?
O3 Mo3 O13 Mo5 -179.5(3) . . . . ?
O11 Mo3 O13 Mo5 1.2(6) . . . . ?
O16 Mo3 O13 Mo5 77.8(3) . . . . ?
O8 Mo3 O13 Mo5 -77.0(3) . . . . ?
O19 Mo3 O13 Mo5 -0.4(2) . . . . ?
O4 Mo4 O14 Mo5 -179.0(3) . . . . ?
O9 Mo4 O14 Mo5 76.6(3) . . . . ?
O12 Mo4 O14 Mo5 -2.7(6) . . . . ?
O17 Mo4 O14 Mo5 -76.9(3) . . . . ?
O19 Mo4 O14 Mo5 -0.2(2) . . . . ?
O5 Mo5 O14 Mo4 179.3(3) . . . . ?
O10 Mo5 O14 Mo4 -76.3(3) . . . . ?
O13 Mo5 O14 Mo4 4.4(6) . . . . ?
O18 Mo5 O14 Mo4 77.4(3) . . . . ?
O19 Mo5 O14 Mo4 0.2(2) . . . . ?
O6 Mo6 O15 Mo2 -179.0(2) . . . . ?
O18 Mo6 O15 Mo2 4.3(6) . . . . ?
O17 Mo6 O15 Mo2 -74.8(2) . . . . ?
O16 Mo6 O15 Mo2 78.9(2) . . . . ?
O19 Mo6 O15 Mo2 2.1(2) . . . . ?
N2 Mo2 O15 Mo6 -180.0(3) . . . . ?
O7 Mo2 O15 Mo6 -8.5(6) . . . . ?
O12 Mo2 O15 Mo6 76.6(3) . . . . ?
O11 Mo2 O15 Mo6 -80.3(2) . . . . ?
O19 Mo2 O15 Mo6 -2.2(2) . . . . ?
Mo1 Mo2 O15 Mo6 -2.7(3) . . . . ?
O3 Mo3 O16 Mo6 -179.0(3) . . . . ?
O11 Mo3 O16 Mo6 75.8(3) . . . . ?
O8 Mo3 O16 Mo6 -8.8(6) . . . . ?
O13 Mo3 O16 Mo6 -77.6(3) . . . . ?
O19 Mo3 O16 Mo6 -1.0(2) . . . . ?
O6 Mo6 O16 Mo3 -177.8(3) . . . . ?
O18 Mo6 O16 Mo3 78.5(3) . . . . ?
O17 Mo6 O16 Mo3 1.9(6) . . . . ?
O15 Mo6 O16 Mo3 -75.0(3) . . . . ?
O19 Mo6 O16 Mo3 1.0(2) . . . . ?
O6 Mo6 O17 Mo4 -178.5(3) . . . . ?
O18 Mo6 O17 Mo4 -74.4(3) . . . . ?
O15 Mo6 O17 Mo4 78.6(3) . . . . ?
O16 Mo6 O17 Mo4 1.8(6) . . . . ?
O19 Mo6 O17 Mo4 2.7(2) . . . . ?
O4 Mo4 O17 Mo6 178.9(3) . . . . ?
O14 Mo4 O17 Mo6 74.4(3) . . . . ?
O9 Mo4 O17 Mo6 -4.8(6) . . . . ?
O12 Mo4 O17 Mo6 -78.7(3) . . . . ?
O19 Mo4 O17 Mo6 -2.7(2) . . . . ?
O6 Mo6 O18 Mo5 -178.2(3) . . . . ?
O17 Mo6 O18 Mo5 77.4(3) . . . . ?
O15 Mo6 O18 Mo5 -1.5(6) . . . . ?
O16 Mo6 O18 Mo5 -76.3(3) . . . . ?
O19 Mo6 O18 Mo5 0.7(2) . . . . ?
O5 Mo5 O18 Mo6 -180.0(3) . . . . ?
O10 Mo5 O18 Mo6 -5.4(6) . . . . ?
O13 Mo5 O18 Mo6 76.3(3) . . . . ?
O14 Mo5 O18 Mo6 -76.6(3) . . . . ?
O19 Mo5 O18 Mo6 -0.7(2) . . . . ?
N2 Mo2 O19 Mo1 -92(6) . . . . ?
O7 Mo2 O19 Mo1 -1.98(17) . . . . ?
O12 Mo2 O19 Mo1 89.79(17) . . . . ?
O15 Mo2 O19 Mo1 -179.38(18) . . . . ?
O11 Mo2 O19 Mo1 -92.04(17) . . . . ?
N2 Mo2 O19 Mo4 178(100) . . . . ?
O7 Mo2 O19 Mo4 -91.97(18) . . . . ?
O12 Mo2 O19 Mo4 -0.20(16) . . . . ?
O15 Mo2 O19 Mo4 90.62(17) . . . . ?
O11 Mo2 O19 Mo4 177.96(17) . . . . ?
Mo1 Mo2 O19 Mo4 -90.00(14) . . . . ?
N2 Mo2 O19 Mo3 1(6) . . . . ?
O7 Mo2 O19 Mo3 90.21(18) . . . . ?
O12 Mo2 O19 Mo3 -178.01(18) . . . . ?
O15 Mo2 O19 Mo3 -87.19(17) . . . . ?
O11 Mo2 O19 Mo3 0.15(15) . . . . ?
Mo1 Mo2 O19 Mo3 92.19(15) . . . . ?
N2 Mo2 O19 Mo6 89(6) . . . . ?
O7 Mo2 O19 Mo6 179.00(19) . . . . ?
O12 Mo2 O19 Mo6 -89.23(17) . . . . ?
O15 Mo2 O19 Mo6 1.59(16) . . . . ?
O11 Mo2 O19 Mo6 88.94(16) . . . . ?
Mo1 Mo2 O19 Mo6 -179.0(2) . . . . ?
N2 Mo2 O19 Mo5 94(11) . . . . ?
O7 Mo2 O19 Mo5 -177(100) . . . . ?
O12 Mo2 O19 Mo5 -85(10) . . . . ?
O15 Mo2 O19 Mo5 6(10) . . . . ?
O11 Mo2 O19 Mo5 93(10) . . . . ?
Mo1 Mo2 O19 Mo5 -175(100) . . . . ?
N1 Mo1 O19 Mo2 85(4) . . . . ?
O7 Mo1 O19 Mo2 1.97(17) . . . . ?
O10 Mo1 O19 Mo2 -179.11(19) . . . . ?
O9 Mo1 O19 Mo2 -89.37(18) . . . . ?
O8 Mo1 O19 Mo2 91.72(17) . . . . ?
N1 Mo1 O19 Mo4 176(45) . . . . ?
O7 Mo1 O19 Mo4 92.58(18) . . . . ?
O10 Mo1 O19 Mo4 -88.50(18) . . . . ?
O9 Mo1 O19 Mo4 1.24(17) . . . . ?
O8 Mo1 O19 Mo4 -177.67(16) . . . . ?
Mo2 Mo1 O19 Mo4 90.61(14) . . . . ?
N1 Mo1 O19 Mo3 -6(4) . . . . ?
O7 Mo1 O19 Mo3 -89.15(18) . . . . ?
O10 Mo1 O19 Mo3 89.77(18) . . . . ?
O9 Mo1 O19 Mo3 179.50(19) . . . . ?
O8 Mo1 O19 Mo3 0.60(15) . . . . ?
Mo2 Mo1 O19 Mo3 -91.13(15) . . . . ?
N1 Mo1 O19 Mo6 -118(6) . . . . ?
O7 Mo1 O19 Mo6 159(4) . . . . ?
O10 Mo1 O19 Mo6 -23(4) . . . . ?
O9 Mo1 O19 Mo6 67(4) . . . . ?
O8 Mo1 O19 Mo6 -112(4) . . . . ?
Mo2 Mo1 O19 Mo6 157(5) . . . . ?
N1 Mo1 O19 Mo5 -95(4) . . . . ?
O7 Mo1 O19 Mo5 -178.14(19) . . . . ?
O10 Mo1 O19 Mo5 0.78(16) . . . . ?
O9 Mo1 O19 Mo5 90.52(18) . . . . ?
O8 Mo1 O19 Mo5 -88.39(16) . . . . ?
Mo2 Mo1 O19 Mo5 179.9(2) . . . . ?
O4 Mo4 O19 Mo2 -37(7) . . . . ?
O14 Mo4 O19 Mo2 -178.62(19) . . . . ?
O9 Mo4 O19 Mo2 90.22(19) . . . . ?
O12 Mo4 O19 Mo2 0.20(16) . . . . ?
O17 Mo4 O19 Mo2 -88.83(18) . . . . ?
O4 Mo4 O19 Mo1 -128(7) . . . . ?
O14 Mo4 O19 Mo1 89.88(18) . . . . ?
O9 Mo4 O19 Mo1 -1.28(17) . . . . ?
O12 Mo4 O19 Mo1 -91.29(18) . . . . ?
O17 Mo4 O19 Mo1 179.68(18) . . . . ?
O4 Mo4 O19 Mo3 91(8) . . . . ?
O14 Mo4 O19 Mo3 -51(4) . . . . ?
O9 Mo4 O19 Mo3 -142(4) . . . . ?
O12 Mo4 O19 Mo3 128(4) . . . . ?
O17 Mo4 O19 Mo3 39(4) . . . . ?
O4 Mo4 O19 Mo6 54(7) . . . . ?
O14 Mo4 O19 Mo6 -87.87(18) . . . . ?
O9 Mo4 O19 Mo6 -179.03(19) . . . . ?
O12 Mo4 O19 Mo6 90.96(17) . . . . ?
O17 Mo4 O19 Mo6 1.93(16) . . . . ?
O4 Mo4 O19 Mo5 142(7) . . . . ?
O14 Mo4 O19 Mo5 0.18(17) . . . . ?
O9 Mo4 O19 Mo5 -90.98(18) . . . . ?
O12 Mo4 O19 Mo5 179.00(18) . . . . ?
O17 Mo4 O19 Mo5 89.98(17) . . . . ?
O3 Mo3 O19 Mo2 -155(6) . . . . ?
O11 Mo3 O19 Mo2 -0.16(16) . . . . ?
O16 Mo3 O19 Mo2 91.48(18) . . . . ?
O8 Mo3 O19 Mo2 -92.16(17) . . . . ?
O13 Mo3 O19 Mo2 179.09(18) . . . . ?
O3 Mo3 O19 Mo1 -63(6) . . . . ?
O11 Mo3 O19 Mo1 91.37(18) . . . . ?
O16 Mo3 O19 Mo1 -176.99(18) . . . . ?
O8 Mo3 O19 Mo1 -0.62(16) . . . . ?
O13 Mo3 O19 Mo1 -89.38(17) . . . . ?
O3 Mo3 O19 Mo4 78(7) . . . . ?
O11 Mo3 O19 Mo4 -128(4) . . . . ?
O16 Mo3 O19 Mo4 -36(4) . . . . ?
O8 Mo3 O19 Mo4 140(4) . . . . ?
O13 Mo3 O19 Mo4 52(4) . . . . ?
O3 Mo3 O19 Mo6 115(6) . . . . ?
O11 Mo3 O19 Mo6 -90.90(17) . . . . ?
O16 Mo3 O19 Mo6 0.74(16) . . . . ?
O8 Mo3 O19 Mo6 177.10(17) . . . . ?
O13 Mo3 O19 Mo6 88.34(17) . . . . ?
O3 Mo3 O19 Mo5 27(6) . . . . ?
O11 Mo3 O19 Mo5 -178.96(18) . . . . ?
O16 Mo3 O19 Mo5 -87.32(17) . . . . ?
O8 Mo3 O19 Mo5 89.04(16) . . . . ?
O13 Mo3 O19 Mo5 0.29(15) . . . . ?
O6 Mo6 O19 Mo2 -43(7) . . . . ?
O18 Mo6 O19 Mo2 179.41(19) . . . . ?
O17 Mo6 O19 Mo2 88.63(18) . . . . ?
O15 Mo6 O19 Mo2 -1.66(16) . . . . ?
O16 Mo6 O19 Mo2 -91.78(18) . . . . ?
O6 Mo6 O19 Mo1 160(7) . . . . ?
O18 Mo6 O19 Mo1 23(4) . . . . ?
O17 Mo6 O19 Mo1 -68(4) . . . . ?
O15 Mo6 O19 Mo1 -158(4) . . . . ?
O16 Mo6 O19 Mo1 112(4) . . . . ?
O6 Mo6 O19 Mo4 -134(7) . . . . ?
O18 Mo6 O19 Mo4 88.81(18) . . . . ?
O17 Mo6 O19 Mo4 -1.97(16) . . . . ?
O15 Mo6 O19 Mo4 -92.25(17) . . . . ?
O16 Mo6 O19 Mo4 177.62(18) . . . . ?
O6 Mo6 O19 Mo3 48(7) . . . . ?
O18 Mo6 O19 Mo3 -89.54(17) . . . . ?
O17 Mo6 O19 Mo3 179.68(18) . . . . ?
O15 Mo6 O19 Mo3 89.40(17) . . . . ?
O16 Mo6 O19 Mo3 -0.73(16) . . . . ?
O6 Mo6 O19 Mo5 137(7) . . . . ?
O18 Mo6 O19 Mo5 -0.50(16) . . . . ?
O17 Mo6 O19 Mo5 -91.28(17) . . . . ?
O15 Mo6 O19 Mo5 178.43(18) . . . . ?
O16 Mo6 O19 Mo5 88.31(17) . . . . ?
O5 Mo5 O19 Mo2 32(17) . . . . ?
O10 Mo5 O19 Mo2 174(100) . . . . ?
O13 Mo5 O19 Mo2 -93(10) . . . . ?
O18 Mo5 O19 Mo2 -4(10) . . . . ?
O14 Mo5 O19 Mo2 85(10) . . . . ?
O5 Mo5 O19 Mo1 -143(11) . . . . ?
O10 Mo5 O19 Mo1 -0.82(17) . . . . ?
O13 Mo5 O19 Mo1 91.87(18) . . . . ?
O18 Mo5 O19 Mo1 -178.54(18) . . . . ?
O14 Mo5 O19 Mo1 -90.16(18) . . . . ?
O5 Mo5 O19 Mo4 -53(11) . . . . ?
O10 Mo5 O19 Mo4 89.17(18) . . . . ?
O13 Mo5 O19 Mo4 -178.14(18) . . . . ?
O18 Mo5 O19 Mo4 -88.55(17) . . . . ?
O14 Mo5 O19 Mo4 -0.17(17) . . . . ?
O5 Mo5 O19 Mo3 125(11) . . . . ?
O10 Mo5 O19 Mo3 -92.99(18) . . . . ?
O13 Mo5 O19 Mo3 -0.30(16) . . . . ?
O18 Mo5 O19 Mo3 89.30(17) . . . . ?
O14 Mo5 O19 Mo3 177.67(18) . . . . ?
O5 Mo5 O19 Mo6 36(11) . . . . ?
O10 Mo5 O19 Mo6 178.21(19) . . . . ?
O13 Mo5 O19 Mo6 -89.10(17) . . . . ?
O18 Mo5 O19 Mo6 0.49(16) . . . . ?
O14 Mo5 O19 Mo6 88.87(18) . . . . ?
O7 Mo1 N1 C11 88(4) . . . . ?
O10 Mo1 N1 C11 -89(4) . . . . ?
O9 Mo1 N1 C11 -180(100) . . . . ?
O8 Mo1 N1 C11 -1(4) . . . . ?
O19 Mo1 N1 C11 6(8) . . . . ?
Mo2 Mo1 N1 C11 88(4) . . . . ?
O7 Mo2 N2 C21 -80(3) . . . . ?
O12 Mo2 N2 C21 -172(3) . . . . ?
O15 Mo2 N2 C21 97(3) . . . . ?
O11 Mo2 N2 C21 10(4) . . . . ?
O19 Mo2 N2 C21 10(9) . . . . ?
Mo1 Mo2 N2 C21 -80(4) . . . . ?
Mo1 N1 C11 C16 -93(4) . . . . ?
Mo1 N1 C11 C12 89(4) . . . . ?
C16 C11 C12 C13 4.0(14) . . . . ?
N1 C11 C12 C13 -177.4(9) . . . . ?
C11 C12 C13 C14 -0.2(16) . . . . ?
C12 C13 C14 O1 178.0(10) . . . . ?
C12 C13 C14 C15 -2.8(17) . . . . ?
O1 C14 C15 C16 -178.8(10) . . . . ?
C13 C14 C15 C16 2.0(18) . . . . ?
N1 C11 C16 C15 176.7(9) . . . . ?
C12 C11 C16 C15 -4.8(14) . . . . ?
N1 C11 C16 C17 -2.2(13) . . . . ?
C12 C11 C16 C17 176.4(9) . . . . ?
C14 C15 C16 C11 1.9(16) . . . . ?
C14 C15 C16 C17 -179.3(10) . . . . ?
Mo2 N2 C21 C22 -102(3) . . . . ?
Mo2 N2 C21 C26 76(4) . . . . ?
N2 C21 C22 C23 175.0(7) . . . . ?
C26 C21 C22 C23 -3.5(12) . . . . ?
C21 C22 C23 C24 1.1(12) . . . . ?
C22 C23 C24 O2 -178.4(7) . . . . ?
C22 C23 C24 C25 1.5(12) . . . . ?
O2 C24 C25 C26 178.2(7) . . . . ?
C23 C24 C25 C26 -1.7(12) . . . . ?
C24 C25 C26 C21 -0.7(11) . . . . ?
C24 C25 C26 C27 -178.7(7) . . . . ?
N2 C21 C26 C25 -175.2(7) . . . . ?
C22 C21 C26 C25 3.2(11) . . . . ?
N2 C21 C26 C27 2.8(11) . . . . ?
C22 C21 C26 C27 -178.8(7) . . . . ?
C121 N3 C111 C112 172.3(8) . . . . ?
C141 N3 C111 C112 53.2(10) . . . . ?
C131 N3 C111 C112 -66.4(10) . . . . ?
N3 C111 C112 C113 -178.5(8) . . . . ?
C111 C112 C113 C114 98.7(13) . . . . ?
C111 N3 C121 C122 66.0(8) . . . . ?
C141 N3 C121 C122 -173.0(6) . . . . ?
C131 N3 C121 C122 -52.8(8) . . . . ?
N3 C121 C122 C123 -179.8(6) . . . . ?
C121 C122 C123 C124 176.8(7) . . . . ?
C111 N3 C131 C132 -176.0(7) . . . . ?
C121 N3 C131 C132 -57.1(9) . . . . ?
C141 N3 C131 C132 62.8(8) . . . . ?
N3 C131 C132 C133 168.5(7) . . . . ?
C131 C132 C133 C134 -84.3(15) . . . . ?
C111 N3 C141 C142 56.5(9) . . . . ?
C121 N3 C141 C142 -62.4(9) . . . . ?
C131 N3 C141 C142 175.5(7) . . . . ?
N3 C141 C142 C143 176.9(8) . . . . ?
C141 C142 C143 C144 177.5(11) . . . . ?
C231 N4 C211 C212 175.9(10) . . . . ?
C241 N4 C211 C212 -62.8(14) . . . . ?
C221 N4 C211 C212 55.8(13) . . . . ?
N4 C211 C212 C213 175.1(12) . . . . ?
C211 C212 C213 C214 66.7(18) . . . . ?
C231 N4 C221 C222 -57.9(15) . . . . ?
C211 N4 C221 C222 60.0(15) . . . . ?
C241 N4 C221 C222 -178.4(13) . . . . ?
N4 C221 C222 C223 170.0(13) . . . . ?
C221 C222 C223 C224 -179.9(19) . . . . ?
C211 N4 C231 C232 -176.1(9) . . . . ?
C241 N4 C231 C232 62.0(12) . . . . ?
C221 N4 C231 C232 -56.1(12) . . . . ?
N4 C231 C232 C233 -172.9(10) . . . . ?
C231 C232 C233 C234 -169.4(11) . . . . ?
C231 N4 C241 C242 63.5(14) . . . . ?
C211 N4 C241 C242 -55.6(15) . . . . ?
C221 N4 C241 C242 -176.3(12) . . . . ?
N4 C241 C242 C243 -179.7(13) . . . . ?
C241 C242 C243 C244 -179.8(19) . . . . ?
